data_7058628
loop_
_publ_author_name
'Mostaghimi, Farzin'
'Lork, Enno'
'Hong, Intek'
'Roemmele, Tracey L.'
'Boer\'e, Ren\'e T.'
'Mebs, Stefan'
'Beckmann, Jens'

_publ_section_title
;
 The reaction of phenoxatellurine with single-electron oxidizers revisited
;
_journal_issue 32
_journal_name_full 'New Journal of Chemistry'
_journal_page_first 12754
_journal_paper_doi 10.1039/C9NJ02401H
_journal_volume 43
_journal_year 2019
_chemical_formula_sum 'C42 H33 B2 F8 N3 O3 Te3'
_chemical_formula_weight 1184.13
_space_group_IT_number 2
_space_group_name_Hall '-P 1'
_space_group_name_H-M_alt 'P -1'
_symmetry_cell_setting triclinic
_symmetry_space_group_name_Hall '-P 1'
_symmetry_space_group_name_H-M 'P -1'
_atom_sites_solution_hydrogens geom
_atom_sites_solution_primary direct
_atom_sites_solution_secondary difmap
_audit_creation_method SHELXL-97
_audit_update_record
;
2019-02-04 deposited with the CCDC.    2019-07-17 downloaded from the CCDC.
;
_cell_angle_alpha 92.195(3)
_cell_angle_beta 104.598(3)
_cell_angle_gamma 101.316(3)
_cell_formula_units_Z 2
_cell_length_a 11.2438(6)
_cell_length_b 13.7621(8)
_cell_length_c 14.1152(7)
_cell_measurement_reflns_used 9943
_cell_measurement_temperature 100
_cell_measurement_theta_max 30.07
_cell_measurement_theta_min 2.68
_cell_volume 2063.7(2)
_computing_cell_refinement 'Bruker SAINT'
_computing_data_collection 'Bruker APEX2'
_computing_data_reduction 'Bruker SAINT'
_computing_molecular_graphics Diamond
_computing_publication_material WinGX
_computing_structure_refinement 'SHELXL-2013 (Sheldrick 2013)'
_computing_structure_solution 'SHELXS-97 (Sheldrick 2008)'
_diffrn_ambient_temperature 100
_diffrn_measured_fraction_theta_full 0.905
_diffrn_measured_fraction_theta_max 0.995
_diffrn_measurement_device_type 'Bruker Venture D8'
_diffrn_measurement_method '2\q/\w scans'
_diffrn_radiation_monochromator graphite
_diffrn_radiation_source 'fine-focus sealed tube'
_diffrn_radiation_type MoK\a
_diffrn_radiation_wavelength 0.71073
_diffrn_reflns_av_R_equivalents 0.0858
_diffrn_reflns_av_sigmaI/netI 0.0622
_diffrn_reflns_limit_h_max 15
_diffrn_reflns_limit_h_min -15
_diffrn_reflns_limit_k_max 19
_diffrn_reflns_limit_k_min -19
_diffrn_reflns_limit_l_max 19
_diffrn_reflns_limit_l_min -19
_diffrn_reflns_number 76825
_diffrn_reflns_theta_full 30.10
_diffrn_reflns_theta_max 30.10
_diffrn_reflns_theta_min 2.42
_exptl_absorpt_coefficient_mu 2.187
_exptl_absorpt_correction_T_max 0.7460
_exptl_absorpt_correction_T_min 0.6455
_exptl_absorpt_correction_type multi-scan
_exptl_absorpt_process_details 'SADABS (Bruker, 2000)'
_exptl_crystal_colour dark
_exptl_crystal_density_diffrn 1.906
_exptl_crystal_density_method 'not measured'
_exptl_crystal_description block
_exptl_crystal_F_000 1136
_exptl_crystal_size_max 0.09
_exptl_crystal_size_mid 0.07
_exptl_crystal_size_min 0.07
_refine_diff_density_max 1.545
_refine_diff_density_min -1.013
_refine_diff_density_rms 0.002
_refine_ls_extinction_method none
_refine_ls_goodness_of_fit_ref 1.285
_refine_ls_hydrogen_treatment constr
_refine_ls_matrix_type full
_refine_ls_number_parameters 553
_refine_ls_number_reflns 10990
_refine_ls_number_restraints 0
_refine_ls_restrained_S_all 1.285
_refine_ls_R_factor_all 0.1017
_refine_ls_R_factor_gt 0.0644
_refine_ls_shift/su_max 0.000
_refine_ls_shift/su_mean 0.000
_refine_ls_structure_factor_coef Fsqd
_refine_ls_weighting_details 'calc w=1/[\s^2^(Fo^2^)+(0.0000P)^2^+18.1372P] where P=(Fo^2^+2Fc^2^)/3'
_refine_ls_weighting_scheme calc
_refine_ls_wR_factor_gt 0.1027
_refine_ls_wR_factor_ref 0.1102
_reflns_number_gt 7531
_reflns_number_total 10990
_reflns_threshold_expression >2sigma(I)
_cod_data_source_file c9nj02401h2.cif
_cod_data_source_block shelxl_CCDC4
_cod_depositor_comments
;
The following automatic conversions were performed:

'_symmetry_cell_setting' value 'Triclinic' changed to 'triclinic'
according to
/home/data/users/saulius/crontab/automatic-downloads/rss-feeds/RSC/lib/dictionaries/cif_core.dic
dictionary named 'cif_core.dic' version 2.4.2 from 2011-04-26.

Automatic conversion script
Id: cif_fix_values 4973 2017-02-22 13:04:09Z antanas 

 Adding full bibliography for 7058624--7058628.cif.
;
_cod_original_cell_volume 2063.68(19)
_cod_original_sg_symbol_H-M P-1
_cod_database_code 7058628

loop_
_symmetry_equiv_pos_as_xyz
'x, y, z'
'-x, -y, -z'

loop_
_atom_site_label
_atom_site_type_symbol
_atom_site_fract_x
_atom_site_fract_y
_atom_site_fract_z
_atom_site_U_iso_or_equiv
_atom_site_adp_type
_atom_site_occupancy
_atom_site_symmetry_multiplicity
_atom_site_calc_flag
_atom_site_refinement_flags
C1 C -0.0039(7) 0.2809(5) 0.0163(6) 0.0271(16) Uani 1 1 d .
C2 C -0.0491(11) 0.3359(9) -0.0664(8) 0.063(3) Uani 1 1 d .
H2A H 0.0036 0.3369 -0.1105 0.094 Uiso 1 1 calc R
H2B H -0.0466 0.4028 -0.0429 0.094 Uiso 1 1 calc R
H2C H -0.1340 0.3041 -0.1004 0.094 Uiso 1 1 calc R
C3 C 0.4815(7) 0.4946(5) 0.1681(6) 0.0283(16) Uani 1 1 d .
C4 C 0.4220(8) 0.5600(5) 0.1024(6) 0.0330(18) Uani 1 1 d .
H4A H 0.4339 0.5482 0.0383 0.049 Uiso 1 1 calc R
H4B H 0.4591 0.6280 0.1273 0.049 Uiso 1 1 calc R
H4C H 0.3337 0.5469 0.0981 0.049 Uiso 1 1 calc R
C5 C 0.2177(7) 0.6049(6) 0.8867(6) 0.0322(18) Uani 1 1 d .
C6 C 0.1856(9) 0.5041(7) 0.8429(8) 0.052(3) Uani 1 1 d .
H6A H 0.1005 0.4899 0.8025 0.078 Uiso 1 1 calc R
H6B H 0.1936 0.4595 0.8936 0.078 Uiso 1 1 calc R
H6C H 0.2413 0.4956 0.8031 0.078 Uiso 1 1 calc R
C22 C 0.4196(6) -0.0906(5) 0.2582(6) 0.0229(15) Uani 1 1 d .
H22 H 0.4200 -0.1221 0.3153 0.027 Uiso 1 1 calc R
C23 C 0.3832(7) -0.1460(5) 0.1677(6) 0.0294(17) Uani 1 1 d .
H23 H 0.3604 -0.2150 0.1647 0.035 Uiso 1 1 calc R
C24 C 0.3805(7) -0.1005(5) 0.0821(6) 0.0292(17) Uani 1 1 d .
H24 H 0.3558 -0.1385 0.0218 0.035 Uiso 1 1 calc R
C25 C 0.4149(7) 0.0028(5) 0.0868(5) 0.0217(14) Uani 1 1 d .
H25 H 0.4133 0.0341 0.0294 0.026 Uiso 1 1 calc R
C54 C 0.2233(7) 0.4061(5) 0.5986(5) 0.0237(15) Uani 1 1 d .
H54 H 0.2789 0.4645 0.6293 0.028 Uiso 1 1 calc R
C62 C -0.1598(6) 0.0093(5) 0.3694(5) 0.0191(14) Uani 1 1 d .
H62 H -0.1643 -0.0227 0.4256 0.023 Uiso 1 1 calc R
C63 C -0.2269(6) -0.0372(5) 0.2784(5) 0.0211(14) Uani 1 1 d .
H63 H -0.2761 -0.1009 0.2735 0.025 Uiso 1 1 calc R
B2 B 0.2889(8) 0.2542(6) -0.0599(6) 0.0221(16) Uani 1 1 d .
F5 F 0.3686(5) 0.2354(4) -0.1144(4) 0.0490(14) Uani 1 1 d .
F6 F 0.3351(5) 0.3469(3) -0.0076(4) 0.0424(12) Uani 1 1 d .
F7 F 0.2800(5) 0.1824(3) 0.0069(3) 0.0382(12) Uani 1 1 d .
F8 F 0.1715(5) 0.2509(4) -0.1218(4) 0.0440(12) Uani 1 1 d .
N1 N 0.0296(6) 0.2383(5) 0.0790(5) 0.0291(14) Uani 1 1 d .
N2 N 0.5272(7) 0.4425(5) 0.2190(5) 0.0344(16) Uani 1 1 d .
N3 N 0.2433(8) 0.6852(6) 0.9192(7) 0.053(2) Uani 1 1 d .
C10 C 0.6133(6) 0.2194(5) 0.3267(5) 0.0184(14) Uani 1 1 d .
C12 C 0.6549(7) 0.1500(5) 0.4831(5) 0.0241(15) Uani 1 1 d .
H12 H 0.6368 0.0990 0.5220 0.029 Uiso 1 1 calc R
C11 C 0.5860(6) 0.1440(5) 0.3853(5) 0.0201(14) Uani 1 1 d .
C13 C 0.7506(7) 0.2325(6) 0.5222(6) 0.0265(16) Uani 1 1 d .
H13 H 0.7953 0.2376 0.5880 0.032 Uiso 1 1 calc R
C14 C 0.7799(7) 0.3077(6) 0.4635(6) 0.0288(17) Uani 1 1 d .
H14 H 0.8445 0.3626 0.4899 0.035 Uiso 1 1 calc R
C15 C 0.7129(6) 0.3009(5) 0.3659(5) 0.0204(14) Uani 1 1 d .
H15 H 0.7339 0.3504 0.3263 0.024 Uiso 1 1 calc R
C20 C 0.4518(6) 0.0591(5) 0.1771(5) 0.0174(13) Uani 1 1 d .
C21 C 0.4554(6) 0.0123(5) 0.2629(5) 0.0179(13) Uani 1 1 d .
C30 C 0.3564(6) 0.2696(4) 0.3883(5) 0.0133(12) Uani 1 1 d .
C31 C 0.3225(6) 0.1970(4) 0.4469(5) 0.0139(13) Uani 1 1 d .
C32 C 0.3825(6) 0.2080(5) 0.5468(5) 0.0182(14) Uani 1 1 d .
H32 H 0.3598 0.1595 0.5867 0.022 Uiso 1 1 calc R
C33 C 0.4755(6) 0.2906(5) 0.5866(5) 0.0197(14) Uani 1 1 d .
H33 H 0.5149 0.2977 0.6536 0.024 Uiso 1 1 calc R
C34 C 0.5115(6) 0.3640(5) 0.5279(5) 0.0180(13) Uani 1 1 d .
H34 H 0.5750 0.4193 0.5553 0.022 Uiso 1 1 calc R
C35 C 0.4517(6) 0.3536(5) 0.4286(5) 0.0169(13) Uani 1 1 d .
H35 H 0.4747 0.4021 0.3887 0.020 Uiso 1 1 calc R
C40 C 0.1912(6) 0.1072(4) 0.2381(5) 0.0131(12) Uani 1 1 d .
C41 C 0.1866(6) 0.0643(4) 0.3244(5) 0.0140(12) Uani 1 1 d .
C42 C 0.1302(6) -0.0355(4) 0.3210(5) 0.0169(13) Uani 1 1 d .
H42 H 0.1261 -0.0645 0.3789 0.020 Uiso 1 1 calc R
C43 C 0.0801(6) -0.0914(5) 0.2316(5) 0.0214(14) Uani 1 1 d .
H43 H 0.0412 -0.1579 0.2295 0.026 Uiso 1 1 calc R
C44 C 0.0869(7) -0.0500(5) 0.1453(5) 0.0212(14) Uani 1 1 d .
H44 H 0.0541 -0.0890 0.0856 0.025 Uiso 1 1 calc R
C45 C 0.1426(6) 0.0496(5) 0.1472(5) 0.0174(13) Uani 1 1 d .
H45 H 0.1476 0.0779 0.0891 0.021 Uiso 1 1 calc R
C50 C 0.0905(6) 0.3073(5) 0.4505(5) 0.0159(13) Uani 1 1 d .
C51 C 0.0581(6) 0.2308(4) 0.5068(5) 0.0153(13) Uani 1 1 d .
C52 C 0.1071(6) 0.2431(5) 0.6082(5) 0.0188(14) Uani 1 1 d .
H52 H 0.0834 0.1925 0.6458 0.023 Uiso 1 1 calc R
C53 C 0.1897(7) 0.3288(5) 0.6536(5) 0.0235(15) Uani 1 1 d .
H53 H 0.2234 0.3353 0.7214 0.028 Uiso 1 1 calc R
C55 C 0.1731(6) 0.3954(5) 0.4973(5) 0.0191(14) Uani 1 1 d .
H55 H 0.1946 0.4472 0.4603 0.023 Uiso 1 1 calc R
C60 C -0.0801(6) 0.1525(4) 0.2938(5) 0.0141(12) Uani 1 1 d .
C61 C -0.0845(6) 0.1050(4) 0.3777(5) 0.0149(13) Uani 1 1 d .
C64 C -0.2223(7) 0.0091(5) 0.1945(5) 0.0240(15) Uani 1 1 d .
H64 H -0.2674 -0.0235 0.1333 0.029 Uiso 1 1 calc R
C65 C -0.1500(6) 0.1047(5) 0.2014(5) 0.0202(14) Uani 1 1 d .
H65 H -0.1481 0.1369 0.1449 0.024 Uiso 1 1 calc R
O1 O 0.4864(5) 0.0624(3) 0.3561(3) 0.0214(10) Uani 1 1 d .
O2 O 0.2267(4) 0.1132(3) 0.4177(3) 0.0161(9) Uani 1 1 d .
O3 O -0.0218(4) 0.1400(3) 0.4733(3) 0.0185(10) Uani 1 1 d .
B1 B 0.1901(8) 0.5340(6) 0.2549(6) 0.0219(16) Uani 1 1 d .
F1 F 0.2618(4) 0.6247(3) 0.2457(3) 0.0340(11) Uani 1 1 d .
F2 F 0.1270(4) 0.4842(3) 0.1623(3) 0.0337(11) Uani 1 1 d .
F3 F 0.2687(4) 0.4739(3) 0.3049(3) 0.0302(10) Uani 1 1 d .
F4 F 0.1048(5) 0.5454(4) 0.3069(4) 0.0428(12) Uani 1 1 d .
Te1 Te 0.49945(4) 0.21415(3) 0.18370(3) 0.01612(10) Uani 1 1 d .
Te2 Te 0.26154(4) 0.25923(3) 0.23978(3) 0.01273(9) Uani 1 1 d .
Te3 Te 0.02468(4) 0.29649(3) 0.29783(3) 0.01370(10) Uani 1 1 d .

loop_
_atom_site_aniso_label
_atom_site_aniso_U_11
_atom_site_aniso_U_22
_atom_site_aniso_U_33
_atom_site_aniso_U_23
_atom_site_aniso_U_13
_atom_site_aniso_U_12
C1 0.027(4) 0.026(4) 0.028(4) -0.004(3) 0.005(3) 0.008(3)
C2 0.077(8) 0.083(8) 0.052(7) 0.041(6) 0.027(6) 0.052(7)
C3 0.029(4) 0.023(4) 0.029(4) -0.003(3) 0.007(3) -0.002(3)
C4 0.041(5) 0.023(4) 0.037(5) 0.009(3) 0.013(4) 0.008(3)
C5 0.024(4) 0.033(4) 0.041(5) 0.005(4) 0.008(4) 0.008(3)
C6 0.040(5) 0.036(5) 0.075(7) -0.010(5) 0.006(5) 0.009(4)
C22 0.021(4) 0.021(3) 0.030(4) 0.009(3) 0.009(3) 0.010(3)
C23 0.031(4) 0.018(3) 0.042(5) 0.001(3) 0.012(4) 0.009(3)
C24 0.032(4) 0.024(4) 0.032(4) -0.007(3) 0.009(4) 0.007(3)
C25 0.023(4) 0.026(3) 0.018(4) 0.002(3) 0.007(3) 0.010(3)
C54 0.026(4) 0.020(3) 0.020(4) -0.003(3) 0.001(3) 0.000(3)
C62 0.018(3) 0.018(3) 0.021(4) 0.002(3) 0.006(3) 0.003(3)
C63 0.019(3) 0.016(3) 0.026(4) -0.001(3) 0.007(3) -0.001(3)
B2 0.023(4) 0.018(4) 0.022(4) 0.003(3) 0.002(3) 0.002(3)
F5 0.045(3) 0.046(3) 0.059(4) -0.010(3) 0.031(3) -0.002(2)
F6 0.055(3) 0.023(2) 0.044(3) -0.007(2) 0.008(3) 0.004(2)
F7 0.042(3) 0.034(2) 0.031(3) 0.017(2) 0.000(2) 0.001(2)
F8 0.034(3) 0.050(3) 0.038(3) 0.014(2) -0.006(2) 0.004(2)
N1 0.034(4) 0.029(3) 0.023(3) 0.003(3) 0.003(3) 0.010(3)
N2 0.036(4) 0.030(3) 0.029(4) 0.000(3) -0.001(3) 0.001(3)
N3 0.046(5) 0.036(4) 0.076(6) -0.002(4) 0.016(5) 0.010(4)
C10 0.015(3) 0.021(3) 0.019(3) -0.001(3) 0.002(3) 0.007(3)
C12 0.022(4) 0.031(4) 0.021(4) 0.004(3) 0.003(3) 0.013(3)
C11 0.017(3) 0.023(3) 0.021(4) 0.000(3) 0.004(3) 0.007(3)
C13 0.021(4) 0.037(4) 0.022(4) -0.005(3) 0.001(3) 0.015(3)
C14 0.016(3) 0.030(4) 0.038(5) -0.010(3) 0.002(3) 0.008(3)
C15 0.019(3) 0.019(3) 0.025(4) 0.000(3) 0.007(3) 0.005(3)
C20 0.014(3) 0.017(3) 0.023(4) 0.001(2) 0.004(3) 0.007(2)
C21 0.015(3) 0.022(3) 0.018(3) 0.001(3) 0.004(3) 0.008(3)
C30 0.011(3) 0.016(3) 0.012(3) 0.002(2) 0.001(2) 0.005(2)
C31 0.008(3) 0.014(3) 0.019(3) 0.000(2) 0.003(2) 0.002(2)
C32 0.022(3) 0.018(3) 0.015(3) 0.004(2) 0.004(3) 0.005(3)
C33 0.019(3) 0.024(3) 0.013(3) 0.000(2) -0.002(3) 0.007(3)
C34 0.015(3) 0.017(3) 0.019(3) -0.001(2) 0.000(3) 0.001(2)
C35 0.014(3) 0.013(3) 0.024(4) 0.003(2) 0.004(3) 0.003(2)
C40 0.008(3) 0.011(3) 0.020(3) 0.001(2) 0.003(2) 0.001(2)
C41 0.013(3) 0.015(3) 0.014(3) 0.002(2) 0.004(2) 0.003(2)
C42 0.018(3) 0.016(3) 0.015(3) 0.003(2) 0.003(3) 0.002(2)
C43 0.023(4) 0.016(3) 0.024(4) 0.000(3) 0.007(3) -0.001(3)
C44 0.025(4) 0.019(3) 0.017(3) -0.005(3) 0.005(3) 0.000(3)
C45 0.017(3) 0.018(3) 0.017(3) 0.002(2) 0.004(3) 0.004(2)
C50 0.013(3) 0.018(3) 0.015(3) 0.000(2) 0.001(3) 0.003(2)
C51 0.015(3) 0.015(3) 0.017(3) 0.002(2) 0.006(3) 0.003(2)
C52 0.022(3) 0.018(3) 0.018(3) 0.005(2) 0.006(3) 0.005(3)
C53 0.031(4) 0.026(4) 0.012(3) 0.000(3) 0.004(3) 0.005(3)
C55 0.019(3) 0.019(3) 0.016(3) 0.002(2) 0.002(3) 0.002(3)
C60 0.011(3) 0.014(3) 0.017(3) 0.002(2) 0.002(2) 0.002(2)
C61 0.012(3) 0.016(3) 0.016(3) -0.002(2) 0.002(3) 0.005(2)
C64 0.024(4) 0.020(3) 0.023(4) -0.004(3) 0.002(3) -0.001(3)
C65 0.023(3) 0.024(3) 0.011(3) 0.003(2) 0.002(3) 0.003(3)
O1 0.022(3) 0.023(2) 0.016(2) 0.0014(19) 0.004(2) 0.0013(19)
O2 0.019(2) 0.015(2) 0.010(2) 0.0016(17) 0.0029(19) -0.0036(17)
O3 0.018(2) 0.016(2) 0.017(2) 0.0007(18) 0.002(2) -0.0027(18)
B1 0.021(4) 0.019(4) 0.019(4) 0.004(3) -0.004(3) 0.002(3)
F1 0.037(3) 0.020(2) 0.032(3) 0.0081(18) -0.005(2) -0.0069(18)
F2 0.039(3) 0.025(2) 0.024(2) 0.0024(17) -0.008(2) -0.0005(19)
F3 0.033(2) 0.021(2) 0.029(2) 0.0025(17) -0.008(2) 0.0090(18)
F4 0.033(3) 0.047(3) 0.049(3) -0.003(2) 0.012(2) 0.009(2)
Te1 0.0151(2) 0.0172(2) 0.0172(2) 0.00345(16) 0.00593(18) 0.00337(16)
Te2 0.01253(19) 0.01248(18) 0.0123(2) 0.00236(13) 0.00194(15) 0.00227(14)
Te3 0.0127(2) 0.01350(19) 0.0145(2) 0.00210(15) 0.00240(17) 0.00317(15)

loop_
_atom_type_symbol
_atom_type_description
_atom_type_scat_dispersion_real
_atom_type_scat_dispersion_imag
_atom_type_scat_source
C C 0.0033 0.0016 'International Tables Vol C Tables 4.2.6.8 and 6.1.1.4'
O O 0.0106 0.0060 'International Tables Vol C Tables 4.2.6.8 and 6.1.1.4'
B B 0.0013 0.0007 'International Tables Vol C Tables 4.2.6.8 and 6.1.1.4'
F F 0.0171 0.0103 'International Tables Vol C Tables 4.2.6.8 and 6.1.1.4'
Te Te -0.5308 1.6751 'International Tables Vol C Tables 4.2.6.8 and 6.1.1.4'
N N 0.0061 0.0033 'International Tables Vol C Tables 4.2.6.8 and 6.1.1.4'
H H 0.0000 0.0000 'International Tables Vol C Tables 4.2.6.8 and 6.1.1.4'

loop_
_geom_angle_atom_site_label_1
_geom_angle_atom_site_label_2
_geom_angle_atom_site_label_3
_geom_angle
N1 C1 C2 179.4(11)
N2 C3 C4 179.2(9)
N3 C5 C6 178.4(10)
C23 C22 C21 119.5(7)
C24 C23 C22 121.1(7)
C23 C24 C25 119.4(7)
C20 C25 C24 120.1(7)
C55 C54 C53 119.4(6)
C63 C62 C61 120.1(6)
C64 C63 C62 120.9(6)
F5 B2 F8 109.3(7)
F5 B2 F6 110.1(6)
F8 B2 F6 109.9(6)
F5 B2 F7 109.6(6)
F8 B2 F7 109.5(6)
F6 B2 F7 108.4(6)
C11 C10 C15 119.5(6)
C11 C10 Te1 119.7(5)
C15 C10 Te1 120.7(5)
C13 C12 C11 119.7(7)
O1 C11 C10 124.6(6)
O1 C11 C12 114.8(6)
C10 C11 C12 120.4(6)
C12 C13 C14 120.3(7)
C15 C14 C13 120.1(7)
C14 C15 C10 120.0(7)
C21 C20 C25 119.9(6)
C21 C20 Te1 120.0(5)
C25 C20 Te1 120.0(5)
C20 C21 C22 120.0(6)
C20 C21 O1 124.1(6)
C22 C21 O1 115.8(6)
C31 C30 C35 120.5(6)
C31 C30 Te2 120.5(5)
C35 C30 Te2 119.0(5)
C30 C31 O2 126.4(6)
C30 C31 C32 119.5(6)
O2 C31 C32 114.0(6)
C33 C32 C31 120.1(6)
C32 C33 C34 120.9(6)
C35 C34 C33 119.3(6)
C34 C35 C30 119.7(6)
C41 C40 C45 120.3(6)
C41 C40 Te2 120.8(5)
C45 C40 Te2 118.8(5)
O2 C41 C40 125.9(5)
O2 C41 C42 114.1(6)
C40 C41 C42 119.8(6)
C43 C42 C41 119.8(6)
C44 C43 C42 120.9(6)
C43 C44 C45 120.2(6)
C44 C45 C40 119.0(6)
C51 C50 C55 119.1(6)
C51 C50 Te3 123.1(5)
C55 C50 Te3 117.7(5)
O3 C51 C52 113.3(6)
O3 C51 C50 126.9(6)
C52 C51 C50 119.8(6)
C53 C52 C51 120.9(6)
C52 C53 C54 120.1(6)
C54 C55 C50 120.6(6)
C61 C60 C65 119.9(6)
C61 C60 Te3 122.7(5)
C65 C60 Te3 117.4(5)
O3 C61 C60 127.7(6)
O3 C61 C62 112.8(6)
C60 C61 C62 119.4(6)
C63 C64 C65 119.8(6)
C64 C65 C60 119.8(6)
C11 O1 C21 121.4(5)
C41 O2 C31 124.7(5)
C61 O3 C51 127.5(5)
F4 B1 F1 111.0(6)
F4 B1 F2 109.8(6)
F1 B1 F2 110.5(6)
F4 B1 F3 108.6(6)
F1 B1 F3 109.6(6)
F2 B1 F3 107.2(6)
C20 Te1 C10 90.2(3)
C20 Te1 Te2 97.97(17)
C10 Te1 Te2 97.40(18)
C40 Te2 C30 91.9(2)
C40 Te2 Te3 88.11(17)
C30 Te2 Te3 89.49(17)
C40 Te2 Te1 90.02(17)
C30 Te2 Te1 89.87(17)
Te3 Te2 Te1 178.00(2)
C50 Te3 C60 92.0(2)
C50 Te3 Te2 99.97(18)
C60 Te3 Te2 102.74(17)

loop_
_geom_bond_atom_site_label_1
_geom_bond_atom_site_label_2
_geom_bond_distance
C1 N1 1.108(9)
C1 C2 1.453(12)
C3 N2 1.137(10)
C3 C4 1.451(11)
C5 N3 1.133(10)
C5 C6 1.436(11)
C22 C23 1.385(10)
C22 C21 1.389(9)
C23 C24 1.377(11)
C24 C25 1.393(10)
C25 C20 1.389(9)
C54 C55 1.388(9)
C54 C53 1.390(10)
C62 C63 1.375(9)
C62 C61 1.401(9)
C63 C64 1.373(10)
B2 F5 1.372(10)
B2 F8 1.378(9)
B2 F6 1.385(9)
B2 F7 1.398(9)
C10 C11 1.388(10)
C10 C15 1.402(9)
C10 Te1 2.090(7)
C12 C13 1.387(10)
C12 C11 1.392(10)
C11 O1 1.387(8)
C13 C14 1.392(11)
C14 C15 1.384(10)
C20 C21 1.389(9)
C20 Te1 2.087(6)
C21 O1 1.391(8)
C30 C31 1.379(9)
C30 C35 1.401(9)
C30 Te2 2.084(6)
C31 O2 1.383(7)
C31 C32 1.390(9)
C32 C33 1.375(9)
C33 C34 1.393(9)
C34 C35 1.382(9)
C40 C41 1.383(9)
C40 C45 1.405(9)
C40 Te2 2.083(6)
C41 O2 1.380(7)
C41 C42 1.388(9)
C42 C43 1.378(9)
C43 C44 1.377(10)
C44 C45 1.387(9)
C50 C51 1.389(9)
C50 C55 1.399(9)
C50 Te3 2.084(6)
C51 O3 1.376(7)
C51 C52 1.389(9)
C52 C53 1.370(9)
C60 C61 1.381(9)
C60 C65 1.403(9)
C60 Te3 2.088(6)
C61 O3 1.375(8)
C64 C65 1.390(9)
B1 F4 1.374(10)
B1 F1 1.376(9)
B1 F2 1.398(9)
B1 F3 1.407(8)
Te1 Te2 3.1381(7)
Te2 Te3 3.1034(7)
